data_7204333
loop_
_publ_author_name
'Wallfisch, Bianca C.'
'Belaj, Ferdinand'
'Wentrup, Curt'
'Kappe, C. Oliver'
'Kollenz, Gert'

_publ_section_title
;
 Synthesis and chemical reactivity of
 methoxycarbonyl-1,3-dioxinyl(pivaloyl)ketene---a persistent
 \a-oxoketene
;
_journal_issue 5
_journal_name_full 'Journal of the Chemical Society, Perkin Transactions 1'
_journal_page_first 599
_journal_paper_doi 10.1039/b111143d
_journal_year 2002
_chemical_formula_sum 'C28 H44 N2 O7'
_chemical_formula_weight 520.65
_chemical_melting_point 394
_chemical_name_systematic
; 
R,R-2-(1-Isopropyl-4-(isopropylimino)-2-oxo-3-pivaloylazetidin
-3-yl)-2,6-di-tert-butyl-5-methoxycarbonyl-1,3-dioxin-4(2H)-one
;
_space_group_IT_number 19
_symmetry_cell_setting orthorhombic
_symmetry_space_group_name_Hall 'P 2ac 2ab'
_symmetry_space_group_name_H-M 'P 21 21 21'
_atom_sites_solution_hydrogens geom
_atom_sites_solution_primary direct
_atom_sites_solution_secondary difmap
_audit_creation_method 'manual edited SHELXL-97 .cif file'
_cell_angle_alpha 90.00
_cell_angle_beta 90.00
_cell_angle_gamma 90.00
_cell_formula_units_Z 4
_cell_length_a 9.885(3)
_cell_length_b 16.338(5)
_cell_length_c 17.537(5)
_cell_measurement_reflns_used 68
_cell_measurement_temperature 90(2)
_cell_measurement_theta_max 18.78
_cell_measurement_theta_min 3.71
_cell_volume 2832.2(15)
_computing_cell_refinement 'local program'
_computing_data_collection 'local program'
_computing_data_reduction 'local program'
_computing_molecular_graphics 'ORTEP (Johnson, 1965)'
_computing_publication_material 'SHELXL-97 (Sheldrick, 1997)'
_computing_structure_refinement 'SHELXL-97 (Sheldrick, 1997)'
_computing_structure_solution 'SHELXS-97 (Sheldrick, 1990)'
_diffrn_ambient_temperature 90(2)
_diffrn_measured_fraction_theta_full 0.996
_diffrn_measured_fraction_theta_max 0.996
_diffrn_measurement_device_type 'Stoe 4-circle'
_diffrn_measurement_method \w-2\q
_diffrn_radiation_monochromator graphite
_diffrn_radiation_source 'fine-focus sealed tube'
_diffrn_radiation_type MoK\a
_diffrn_radiation_wavelength 0.71069
_diffrn_reflns_av_R_equivalents 0.0233
_diffrn_reflns_av_sigmaI/netI 0.0535
_diffrn_reflns_limit_h_max 11
_diffrn_reflns_limit_h_min -9
_diffrn_reflns_limit_k_max 19
_diffrn_reflns_limit_k_min -14
_diffrn_reflns_limit_l_max 20
_diffrn_reflns_limit_l_min -15
_diffrn_reflns_number 3991
_diffrn_reflns_theta_full 25.00
_diffrn_reflns_theta_max 24.94
_diffrn_reflns_theta_min 2.67
_diffrn_standards_decay_% 3.9
_diffrn_standards_interval_count 100
_diffrn_standards_number 3
_exptl_absorpt_coefficient_mu 0.087
_exptl_absorpt_correction_type none
_exptl_crystal_colour colourless
_exptl_crystal_density_diffrn 1.221
_exptl_crystal_density_method 'not measured'
_exptl_crystal_description block
_exptl_crystal_F_000 1128
_exptl_crystal_size_max 0.40
_exptl_crystal_size_mid 0.35
_exptl_crystal_size_min 0.25
_refine_diff_density_max 0.169
_refine_diff_density_min -0.145
_refine_diff_density_rms 0.036
_refine_ls_abs_structure_details 'Flack H D (1983), Acta Cryst. A39, 876-881'
_refine_ls_abs_structure_Flack -2.5(12)
_refine_ls_extinction_method none
_refine_ls_goodness_of_fit_ref 1.042
_refine_ls_hydrogen_treatment mixed
_refine_ls_matrix_type full
_refine_ls_number_parameters 386
_refine_ls_number_reflns 3660
_refine_ls_number_restraints 16
_refine_ls_restrained_S_all 1.041
_refine_ls_R_factor_all 0.0477
_refine_ls_R_factor_gt 0.0400
_refine_ls_shift/su_max 0.001
_refine_ls_shift/su_mean 0.000
_refine_ls_structure_factor_coef Fsqd
_refine_ls_weighting_details 'calc w=1/[\s^2^(Fo^2^)+(0.0223P)^2^+1.0042P] where P=(Fo^2^+2Fc^2^)/3'
_refine_ls_weighting_scheme calc
_refine_ls_wR_factor_gt 0.0861
_refine_ls_wR_factor_ref 0.0915
_reflns_number_gt 3296
_reflns_number_total 3660
_reflns_threshold_expression >2sigma(I)
_cod_data_source_file b111143d.txt
_cod_data_source_block 7b_B(BCW410c)
_cod_database_code 7204333

loop_
_symmetry_equiv_pos_as_xyz
'x, y, z'
'-x+1/2, -y, z+1/2'
'x+1/2, -y+1/2, -z'
'-x, y+1/2, -z+1/2'

loop_
_atom_site_label
_atom_site_type_symbol
_atom_site_fract_x
_atom_site_fract_y
_atom_site_fract_z
_atom_site_U_iso_or_equiv
_atom_site_adp_type
_atom_site_occupancy
_atom_site_symmetry_multiplicity
_atom_site_calc_flag
_atom_site_refinement_flags
_atom_site_disorder_assembly
_atom_site_disorder_group
O1 O 0.53574(17) 0.97181(10) 0.43399(10) 0.0214(4) Uani 1 1 d . A .
C2 C 0.4771(2) 0.94797(15) 0.36203(14) 0.0190(5) Uani 1 1 d D . .
O3 O 0.4524(16) 1.0140(3) 0.3110(5) 0.023(3) Uani 0.714(4) 1 d PD A 1
C4 C 0.5164(6) 1.0880(3) 0.3192(3) 0.0182(13) Uani 0.714(4) 1 d PD A 1
O4 O 0.5043(4) 1.13629(19) 0.26786(18) 0.0248(8) Uani 0.714(4) 1 d PD A 1
C5 C 0.5881(4) 1.1025(2) 0.3898(2) 0.0208(10) Uani 0.714(4) 1 d PD A 1
C51 C 0.6579(4) 1.1842(2) 0.3923(2) 0.0224(9) Uani 0.714(4) 1 d PD A 1
O51 O 0.7629(3) 1.19841(16) 0.36109(16) 0.0335(8) Uani 0.714(4) 1 d PD A 1
O52 O 0.5843(3) 1.23991(15) 0.42992(15) 0.0270(7) Uani 0.714(4) 1 d PD A 1
C52 C 0.6456(6) 1.3205(2) 0.4317(4) 0.0328(13) Uani 0.714(4) 1 d PD A 1
H521 H 0.7332 1.3174 0.4578 0.042(8) Uiso 0.714(4) 1 calc PR A 1
H522 H 0.5862 1.3584 0.4592 0.042(8) Uiso 0.714(4) 1 calc PR A 1
H523 H 0.6591 1.3401 0.3795 0.042(8) Uiso 0.714(4) 1 calc PR A 1
O35 O 0.461(3) 1.0180(5) 0.3141(9) 0.008(6) Uiso 0.286(4) 1 d PD A 2
C45 C 0.4916(17) 1.0977(4) 0.3326(5) 0.023(6) Uiso 0.286(4) 1 d PD A 2
O45 O 0.4687(10) 1.1491(4) 0.2852(4) 0.029(3) Uiso 0.286(4) 1 d PD A 2
C55 C 0.5500(9) 1.1114(3) 0.4070(4) 0.018(4) Uiso 0.286(4) 1 d PD A 2
C56 C 0.5620(7) 1.2000(4) 0.4286(4) 0.017(2) Uiso 0.286(4) 1 d PD A 2
O56 O 0.4928(6) 1.2327(3) 0.4755(3) 0.0248(18) Uiso 0.286(4) 1 d PD A 2
O57 O 0.6633(6) 1.2366(4) 0.3912(3) 0.0253(19) Uiso 0.286(4) 1 d PD A 2
C57 C 0.6885(14) 1.3201(5) 0.4151(10) 0.035(5) Uiso 0.286(4) 1 d PD A 2
H571 H 0.6021 1.3478 0.4242 0.022(16) Uiso 0.286(4) 1 calc PR A 2
H572 H 0.7384 1.3490 0.3750 0.022(16) Uiso 0.286(4) 1 calc PR A 2
H573 H 0.7419 1.3199 0.4621 0.022(16) Uiso 0.286(4) 1 calc PR A 2
C6 C 0.5876(2) 1.04676(15) 0.44742(15) 0.0213(6) Uani 1 1 d . . .
C21 C 0.5796(3) 0.88849(17) 0.32278(17) 0.0276(6) Uani 1 1 d . A .
C22 C 0.7128(3) 0.9349(2) 0.3099(2) 0.0395(8) Uani 1 1 d . . .
H221 H 0.7482 0.9539 0.3590 0.044(5) Uiso 1 1 calc R A .
H222 H 0.6963 0.9821 0.2767 0.044(5) Uiso 1 1 calc R . .
H223 H 0.7788 0.8984 0.2858 0.044(5) Uiso 1 1 calc R . .
C23 C 0.6080(3) 0.81411(18) 0.3723(2) 0.0405(8) Uani 1 1 d . . .
H231 H 0.5237 0.7840 0.3809 0.043(5) Uiso 1 1 calc R A .
H232 H 0.6454 0.8319 0.4213 0.043(5) Uiso 1 1 calc R . .
H233 H 0.6733 0.7785 0.3465 0.043(5) Uiso 1 1 calc R . .
C24 C 0.5285(3) 0.86021(18) 0.24451(18) 0.0350(7) Uani 1 1 d . . .
H241 H 0.4437 0.8299 0.2508 0.042(5) Uiso 1 1 calc R A .
H242 H 0.5964 0.8246 0.2208 0.042(5) Uiso 1 1 calc R . .
H243 H 0.5129 0.9080 0.2119 0.042(5) Uiso 1 1 calc R . .
C61 C 0.6469(3) 1.05232(16) 0.52757(15) 0.0255(6) Uani 1 1 d . A .
C62 C 0.7735(3) 1.10623(18) 0.52915(16) 0.0309(7) Uani 1 1 d . . .
H621 H 0.8408 1.0843 0.4936 0.039(5) Uiso 1 1 calc R A .
H622 H 0.8113 1.1067 0.5808 0.039(5) Uiso 1 1 calc R . .
H623 H 0.7495 1.1621 0.5141 0.039(5) Uiso 1 1 calc R . .
C63 C 0.6856(3) 0.96714(17) 0.55559(17) 0.0337(7) Uani 1 1 d . . .
H631 H 0.7542 0.9438 0.5216 0.042(5) Uiso 1 1 calc R A .
H632 H 0.6054 0.9319 0.5558 0.042(5) Uiso 1 1 calc R . .
H633 H 0.7223 0.9710 0.6074 0.042(5) Uiso 1 1 calc R . .
C64 C 0.5388(3) 1.0887(2) 0.57968(18) 0.0424(8) Uani 1 1 d . . .
H641 H 0.5740 1.0924 0.6318 0.046(5) Uiso 1 1 calc R A .
H642 H 0.4584 1.0536 0.5791 0.046(5) Uiso 1 1 calc R . .
H643 H 0.5145 1.1435 0.5616 0.046(5) Uiso 1 1 calc R . .
N10 N 0.2688(2) 0.93527(12) 0.49995(11) 0.0181(5) Uani 1 1 d . A .
C20 C 0.3367(3) 0.87184(15) 0.46624(14) 0.0193(6) Uani 1 1 d . . .
O20 O 0.37819(19) 0.80825(11) 0.49087(11) 0.0278(5) Uani 1 1 d . A .
C30 C 0.3347(2) 0.91517(14) 0.38624(14) 0.0162(5) Uani 1 1 d . A .
C40 C 0.2512(2) 0.98084(15) 0.43252(14) 0.0165(5) Uani 1 1 d . . .
C11 C 0.2147(3) 0.95108(17) 0.57656(14) 0.0248(6) Uani 1 1 d . . .
H11 H 0.2266 1.0107 0.5874 0.038(8) Uiso 1 1 calc R A .
C12 C 0.0633(3) 0.9326(2) 0.57949(16) 0.0343(7) Uani 1 1 d . A .
H121 H 0.0164 0.9649 0.5406 0.044(5) Uiso 1 1 calc R . .
H122 H 0.0280 0.9467 0.6300 0.044(5) Uiso 1 1 calc R . .
H123 H 0.0485 0.8742 0.5698 0.044(5) Uiso 1 1 calc R . .
C13 C 0.2929(3) 0.90413(19) 0.63632(15) 0.0318(7) Uani 1 1 d . A .
H131 H 0.3892 0.9178 0.6324 0.040(5) Uiso 1 1 calc R . .
H132 H 0.2806 0.8453 0.6281 0.040(5) Uiso 1 1 calc R . .
H133 H 0.2596 0.9189 0.6871 0.040(5) Uiso 1 1 calc R . .
C31 C 0.2440(2) 0.88152(15) 0.32076(14) 0.0173(5) Uani 1 1 d . . .
O31 O 0.24259(18) 0.91930(11) 0.26164(10) 0.0242(4) Uani 1 1 d . A .
C32 C 0.1508(3) 0.80715(16) 0.33196(16) 0.0249(6) Uani 1 1 d . A .
C33 C 0.0576(3) 0.80198(18) 0.26287(16) 0.0305(7) Uani 1 1 d . . .
H331 H 0.1120 0.7960 0.2165 0.037(5) Uiso 1 1 calc R A .
H332 H 0.0033 0.8520 0.2595 0.037(5) Uiso 1 1 calc R . .
H333 H -0.0024 0.7546 0.2683 0.037(5) Uiso 1 1 calc R . .
C34 C 0.2348(3) 0.72887(16) 0.33747(17) 0.0345(7) Uani 1 1 d . . .
H341 H 0.2890 0.7225 0.2911 0.036(5) Uiso 1 1 calc R A .
H342 H 0.1744 0.6817 0.3430 0.036(5) Uiso 1 1 calc R . .
H343 H 0.2949 0.7322 0.3818 0.036(5) Uiso 1 1 calc R . .
C35 C 0.0630(3) 0.81666(19) 0.40396(16) 0.0334(7) Uani 1 1 d . . .
H351 H 0.0086 0.8666 0.3999 0.055(6) Uiso 1 1 calc R A .
H352 H 0.1215 0.8202 0.4490 0.055(6) Uiso 1 1 calc R . .
H353 H 0.0030 0.7692 0.4089 0.055(6) Uiso 1 1 calc R . .
N40 N 0.1840(2) 1.04487(13) 0.42594(12) 0.0207(5) Uani 1 1 d . A .
C41 C 0.1646(3) 1.08540(16) 0.35151(15) 0.0229(6) Uani 1 1 d . . .
H41 H 0.2302 1.0624 0.3138 0.028(8) Uiso 1 1 calc R A .
C42 C 0.1915(3) 1.17631(17) 0.36165(18) 0.0360(8) Uani 1 1 d . A .
H421 H 0.2854 1.1845 0.3780 0.057(6) Uiso 1 1 calc R . .
H422 H 0.1301 1.1985 0.4004 0.057(6) Uiso 1 1 calc R . .
H423 H 0.1765 1.2046 0.3131 0.057(6) Uiso 1 1 calc R . .
C43 C 0.0213(3) 1.06884(19) 0.32454(17) 0.0318(7) Uani 1 1 d . A .
H431 H 0.0096 1.0100 0.3158 0.042(5) Uiso 1 1 calc R . .
H432 H 0.0047 1.0985 0.2769 0.042(5) Uiso 1 1 calc R . .
H433 H -0.0430 1.0873 0.3635 0.042(5) Uiso 1 1 calc R . .

loop_
_atom_site_aniso_label
_atom_site_aniso_U_11
_atom_site_aniso_U_22
_atom_site_aniso_U_33
_atom_site_aniso_U_23
_atom_site_aniso_U_13
_atom_site_aniso_U_12
O1 0.0251(9) 0.0169(9) 0.0223(10) 0.0019(8) -0.0075(8) -0.0045(8)
C2 0.0197(12) 0.0155(12) 0.0218(13) 0.0006(11) -0.0029(11) 0.0008(10)
O3 0.028(5) 0.019(3) 0.022(3) 0.0003(13) -0.0047(12) -0.0058(14)
C4 0.017(2) 0.017(2) 0.021(2) 0.004(2) 0.003(2) -0.004(2)
O4 0.0296(19) 0.0272(16) 0.0176(16) 0.0089(15) -0.0018(16) -0.0095(15)
C5 0.022(2) 0.021(2) 0.019(2) -0.0032(17) 0.002(2) -0.0048(18)
C51 0.029(2) 0.019(2) 0.020(2) -0.0006(17) -0.0048(18) -0.0003(17)
O51 0.0302(16) 0.0263(15) 0.0440(18) 0.0011(14) 0.0118(14) -0.0095(13)
O52 0.0322(16) 0.0180(15) 0.0309(16) -0.0045(13) -0.0029(14) -0.0039(13)
C52 0.037(3) 0.011(2) 0.050(4) -0.008(2) -0.011(3) 0.0002(19)
C6 0.0183(13) 0.0188(13) 0.0267(15) -0.0007(12) -0.0052(11) -0.0035(11)
C21 0.0178(13) 0.0272(15) 0.0378(16) -0.0050(14) 0.0040(13) 0.0032(12)
C22 0.0184(14) 0.0427(19) 0.057(2) -0.0131(17) 0.0073(14) 0.0017(13)
C23 0.0320(16) 0.0271(16) 0.062(2) -0.0031(16) -0.0019(16) 0.0143(14)
C24 0.0308(15) 0.0363(17) 0.0378(17) -0.0175(15) 0.0087(14) 0.0034(14)
C61 0.0254(14) 0.0262(14) 0.0250(14) -0.0004(13) -0.0070(12) -0.0060(12)
C62 0.0281(15) 0.0359(16) 0.0286(15) 0.0001(14) -0.0098(13) -0.0062(13)
C63 0.0360(16) 0.0304(16) 0.0346(17) 0.0093(14) -0.0156(14) -0.0058(14)
C64 0.0384(17) 0.052(2) 0.0366(18) -0.0120(17) -0.0006(15) -0.0062(16)
N10 0.0202(11) 0.0177(11) 0.0165(10) 0.0023(9) 0.0008(9) -0.0005(9)
C20 0.0207(13) 0.0174(13) 0.0197(13) 0.0023(12) -0.0037(11) -0.0034(11)
O20 0.0374(11) 0.0186(9) 0.0275(10) 0.0051(8) -0.0098(9) 0.0024(9)
C30 0.0174(12) 0.0129(12) 0.0184(13) 0.0000(11) -0.0001(11) 0.0012(10)
C40 0.0176(12) 0.0153(12) 0.0165(13) -0.0001(11) 0.0003(11) -0.0012(11)
C11 0.0314(14) 0.0277(15) 0.0153(13) 0.0035(12) 0.0038(12) 0.0003(12)
C12 0.0301(15) 0.0512(19) 0.0215(15) 0.0030(14) 0.0056(13) 0.0013(14)
C13 0.0337(16) 0.0404(17) 0.0212(14) 0.0068(14) -0.0014(12) -0.0022(14)
C31 0.0179(13) 0.0167(13) 0.0172(13) 0.0003(11) 0.0008(11) 0.0023(11)
O31 0.0281(9) 0.0248(10) 0.0196(10) 0.0019(8) -0.0009(8) -0.0022(8)
C32 0.0267(14) 0.0225(13) 0.0253(15) 0.0019(12) -0.0033(12) -0.0081(12)
C33 0.0263(14) 0.0350(16) 0.0303(16) 0.0000(14) -0.0045(13) -0.0132(13)
C34 0.0479(18) 0.0202(14) 0.0353(17) 0.0002(13) -0.0077(15) -0.0093(14)
C35 0.0320(16) 0.0414(18) 0.0268(16) 0.0058(14) 0.0007(13) -0.0176(14)
N40 0.0209(11) 0.0218(11) 0.0195(11) 0.0024(10) 0.0010(9) 0.0039(10)
C41 0.0238(13) 0.0260(14) 0.0189(14) 0.0078(12) -0.0006(11) 0.0073(12)
C42 0.055(2) 0.0221(15) 0.0313(17) 0.0082(13) -0.0065(15) 0.0117(14)
C43 0.0287(14) 0.0404(18) 0.0263(15) 0.0095(14) 0.0003(13) 0.0064(14)

loop_
_atom_type_symbol
_atom_type_description
_atom_type_scat_dispersion_real
_atom_type_scat_dispersion_imag
_atom_type_scat_source
C C 0.0033 0.0016 'International Tables Vol C Tables 4.2.6.8 and 6.1.1.4'
H H 0.0000 0.0000 'International Tables Vol C Tables 4.2.6.8 and 6.1.1.4'
N N 0.0061 0.0033 'International Tables Vol C Tables 4.2.6.8 and 6.1.1.4'
O O 0.0106 0.0060 'International Tables Vol C Tables 4.2.6.8 and 6.1.1.4'

loop_
_geom_angle_atom_site_label_1
_geom_angle_atom_site_label_2
_geom_angle_atom_site_label_3
_geom_angle
_geom_angle_site_symmetry_1
_geom_angle_site_symmetry_3
_geom_angle_publ_flag
C6 O1 C2 123.42(19) . . yes
O3 C2 O35 4.9(8) . . ?
O1 C2 O3 114.5(2) . . yes
O35 C2 O1 110.1(3) . . ?
O3 C2 C21 107.8(7) . . ?
O35 C2 C21 108.1(14) . . ?
O35 C2 C30 109.5(14) . . ?
O1 C2 C30 102.52(19) . . yes
O1 C2 C21 107.00(19) . . ?
O3 C2 C30 106.0(7) . . yes
C21 C2 C30 119.3(2) . . ?
C4 O3 C2 121.5(4) . . yes
O4 C4 O3 116.9(3) . . yes
O4 C4 C5 125.6(3) . . yes
O3 C4 C5 117.4(3) . . yes
C6 C5 C4 121.6(3) . . yes
C4 C5 C51 113.3(3) . . yes
C6 C5 C51 125.0(3) . . yes
O51 C51 O52 124.4(3) . . ?
O51 C51 C5 123.9(4) . . ?
O52 C51 C5 111.6(3) . . ?
C51 O52 C52 113.6(3) . . ?
C45 O35 C2 126.5(5) . . ?
O45 C45 O35 117.2(5) . . ?
O45 C45 C55 126.2(5) . . ?
O35 C45 C55 116.6(4) . . ?
C6 C55 C45 118.1(4) . . ?
C6 C55 C56 127.6(5) . . ?
C45 C55 C56 114.2(5) . . ?
O56 C56 O57 124.5(5) . . ?
O56 C56 C55 124.0(5) . . ?
O57 C56 C55 111.4(4) . . ?
C56 O57 C57 114.0(5) . . ?
O57 C57 H571 109.5 . . ?
O57 C57 H572 109.5 . . ?
H571 C57 H572 109.5 . . ?
O57 C57 H573 109.5 . . ?
H571 C57 H573 109.5 . . ?
H572 C57 H573 109.5 . . ?
C55 C6 O1 121.6(3) . . ?
C55 C6 C5 21.6(4) . . ?
O1 C6 C5 118.7(2) . . yes
C55 C6 C61 123.6(3) . . ?
O1 C6 C61 111.2(2) . . yes
C5 C6 C61 130.0(2) . . yes
C23 C21 C24 109.3(2) . . ?
C23 C21 C22 108.7(2) . . ?
C24 C21 C22 107.4(2) . . ?
C23 C21 C2 111.4(2) . . ?
C24 C21 C2 111.6(2) . . ?
C22 C21 C2 108.3(2) . . ?
C21 C22 H221 109.5 . . ?
C21 C22 H222 109.5 . . ?
H221 C22 H222 109.5 . . ?
C21 C22 H223 109.5 . . ?
H221 C22 H223 109.5 . . ?
H222 C22 H223 109.5 . . ?
C21 C23 H231 109.5 . . ?
C21 C23 H232 109.5 . . ?
H231 C23 H232 109.5 . . ?
C21 C23 H233 109.5 . . ?
H231 C23 H233 109.5 . . ?
H232 C23 H233 109.5 . . ?
C21 C24 H241 109.5 . . ?
C21 C24 H242 109.5 . . ?
H241 C24 H242 109.5 . . ?
C21 C24 H243 109.5 . . ?
H241 C24 H243 109.5 . . ?
H242 C24 H243 109.5 . . ?
C63 C61 C6 109.8(2) . . ?
C63 C61 C64 109.8(2) . . ?
C6 C61 C64 107.8(2) . . ?
C63 C61 C62 108.3(2) . . ?
C6 C61 C62 111.4(2) . . ?
C64 C61 C62 109.7(2) . . ?
C61 C62 H621 109.5 . . ?
C61 C62 H622 109.5 . . ?
H621 C62 H622 109.5 . . ?
C61 C62 H623 109.5 . . ?
H621 C62 H623 109.5 . . ?
H622 C62 H623 109.5 . . ?
C61 C63 H631 109.5 . . ?
C61 C63 H632 109.5 . . ?
H631 C63 H632 109.5 . . ?
C61 C63 H633 109.5 . . ?
H631 C63 H633 109.5 . . ?
H632 C63 H633 109.5 . . ?
C61 C64 H641 109.5 . . ?
C61 C64 H642 109.5 . . ?
H641 C64 H642 109.5 . . ?
C61 C64 H643 109.5 . . ?
H641 C64 H643 109.5 . . ?
H642 C64 H643 109.5 . . ?
C20 N10 C40 95.63(19) . . yes
C20 N10 C11 135.0(2) . . yes
C40 N10 C11 129.1(2) . . yes
O20 C20 N10 132.0(2) . . yes
O20 C20 C30 135.8(2) . . yes
N10 C20 C30 92.19(19) . . yes
C31 C30 C2 116.0(2) . . ?
C31 C30 C20 120.44(19) . . ?
C2 C30 C20 112.64(19) . . ?
C31 C30 C40 108.57(18) . . ?
C2 C30 C40 112.15(19) . . ?
C20 C30 C40 81.59(18) . . yes
N40 C40 N10 126.0(2) . . yes
N40 C40 C30 143.4(2) . . yes
N10 C40 C30 90.46(18) . . yes
N10 C11 C13 111.0(2) . . ?
N10 C11 C12 110.6(2) . . ?
C13 C11 C12 112.2(2) . . ?
N10 C11 H11 107.6 . . ?
C13 C11 H11 107.6 . . ?
C12 C11 H11 107.6 . . ?
C11 C12 H121 109.5 . . ?
C11 C12 H122 109.5 . . ?
H121 C12 H122 109.5 . . ?
C11 C12 H123 109.5 . . ?
H121 C12 H123 109.5 . . ?
H122 C12 H123 109.5 . . ?
C11 C13 H131 109.5 . . ?
C11 C13 H132 109.5 . . ?
H131 C13 H132 109.5 . . ?
C11 C13 H133 109.5 . . ?
H131 C13 H133 109.5 . . ?
H132 C13 H133 109.5 . . ?
O31 C31 C32 120.5(2) . . ?
O31 C31 C30 117.4(2) . . ?
C32 C31 C30 122.0(2) . . ?
C33 C32 C34 109.4(2) . . ?
C33 C32 C31 107.7(2) . . ?
C34 C32 C31 110.1(2) . . ?
C33 C32 C35 108.4(2) . . ?
C34 C32 C35 109.8(2) . . ?
C31 C32 C35 111.3(2) . . ?
C32 C33 H331 109.5 . . ?
C32 C33 H332 109.5 . . ?
H331 C33 H332 109.5 . . ?
C32 C33 H333 109.5 . . ?
H331 C33 H333 109.5 . . ?
H332 C33 H333 109.5 . . ?
C32 C34 H341 109.5 . . ?
C32 C34 H342 109.5 . . ?
H341 C34 H342 109.5 . . ?
C32 C34 H343 109.5 . . ?
H341 C34 H343 109.5 . . ?
H342 C34 H343 109.5 . . ?
C32 C35 H351 109.5 . . ?
C32 C35 H352 109.5 . . ?
H351 C35 H352 109.5 . . ?
C32 C35 H353 109.5 . . ?
H351 C35 H353 109.5 . . ?
H352 C35 H353 109.5 . . ?
C40 N40 C41 121.9(2) . . yes
N40 C41 C43 108.5(2) . . ?
N40 C41 C42 108.2(2) . . ?
C43 C41 C42 112.0(2) . . ?
N40 C41 H41 109.4 . . ?
C43 C41 H41 109.4 . . ?
C42 C41 H41 109.4 . . ?
C41 C42 H421 109.5 . . ?
C41 C42 H422 109.5 . . ?
H421 C42 H422 109.5 . . ?
C41 C42 H423 109.5 . . ?
H421 C42 H423 109.5 . . ?
H422 C42 H423 109.5 . . ?
C41 C43 H431 109.5 . . ?
C41 C43 H432 109.5 . . ?
H431 C43 H432 109.5 . . ?
C41 C43 H433 109.5 . . ?
H431 C43 H433 109.5 . . ?
H432 C43 H433 109.5 . . ?

loop_
_geom_bond_atom_site_label_1
_geom_bond_atom_site_label_2
_geom_bond_distance
_geom_bond_site_symmetry_2
_geom_bond_publ_flag
O1 C6 1.348(3) . yes
O1 C2 1.442(3) . yes
C2 O3 1.423(3) . yes
C2 O35 1.428(4) . ?
C2 C21 1.564(4) . ?
C2 C30 1.565(3) . yes
O3 C4 1.371(5) . yes
C4 O4 1.204(3) . yes
C4 C5 1.446(4) . yes
C5 C6 1.360(4) . yes
C5 C51 1.503(5) . ?
C51 O51 1.196(4) . ?
C51 O52 1.339(4) . ?
O52 C52 1.450(4) . ?
C52 H521 0.9800 . ?
C52 H522 0.9800 . ?
C52 H523 0.9800 . ?
O35 C45 1.375(6) . ?
C45 O45 1.204(4) . ?
C45 C55 1.443(5) . ?
C55 C6 1.326(7) . ?
C55 C56 1.502(6) . ?
C56 O56 1.195(5) . ?
C56 O57 1.338(5) . ?
O57 C57 1.448(5) . ?
C57 H571 0.9800 . ?
C57 H572 0.9800 . ?
C57 H573 0.9800 . ?
C6 C61 1.526(4) . ?
C21 C23 1.520(4) . ?
C21 C24 1.534(4) . ?
C21 C22 1.536(4) . ?
C22 H221 0.9800 . ?
C22 H222 0.9800 . ?
C22 H223 0.9800 . ?
C23 H231 0.9800 . ?
C23 H232 0.9800 . ?
C23 H233 0.9800 . ?
C24 H241 0.9800 . ?
C24 H242 0.9800 . ?
C24 H243 0.9800 . ?
C61 C63 1.525(4) . ?
C61 C64 1.527(4) . ?
C61 C62 1.531(4) . ?
C62 H621 0.9800 . ?
C62 H622 0.9800 . ?
C62 H623 0.9800 . ?
C63 H631 0.9800 . ?
C63 H632 0.9800 . ?
C63 H633 0.9800 . ?
C64 H641 0.9800 . ?
C64 H642 0.9800 . ?
C64 H643 0.9800 . ?
N10 C20 1.369(3) . yes
N10 C40 1.408(3) . yes
N10 C11 1.469(3) . yes
C20 O20 1.198(3) . yes
C20 C30 1.572(3) . yes
C30 C31 1.557(3) . yes
C30 C40 1.578(3) . yes
C40 N40 1.244(3) . yes
C11 C13 1.512(4) . ?
C11 C12 1.527(4) . ?
C11 H11 1.0000 . ?
C12 H121 0.9800 . ?
C12 H122 0.9800 . ?
C12 H123 0.9800 . ?
C13 H131 0.9800 . ?
C13 H132 0.9800 . ?
C13 H133 0.9800 . ?
C31 O31 1.207(3) . yes
C31 C32 1.537(4) . ?
C32 C33 1.525(4) . ?
C32 C34 1.528(4) . ?
C32 C35 1.540(4) . ?
C33 H331 0.9800 . ?
C33 H332 0.9800 . ?
C33 H333 0.9800 . ?
C34 H341 0.9800 . ?
C34 H342 0.9800 . ?
C34 H343 0.9800 . ?
C35 H351 0.9800 . ?
C35 H352 0.9800 . ?
C35 H353 0.9800 . ?
N40 C41 1.476(3) . yes
C41 C43 1.518(4) . ?
C41 C42 1.519(4) . ?
C41 H41 1.0000 . ?
C42 H421 0.9800 . ?
C42 H422 0.9800 . ?
C42 H423 0.9800 . ?
C43 H431 0.9800 . ?
C43 H432 0.9800 . ?
C43 H433 0.9800 . ?

loop_
_geom_torsion_atom_site_label_1
_geom_torsion_atom_site_label_2
_geom_torsion_atom_site_label_3
_geom_torsion_atom_site_label_4
_geom_torsion
_geom_torsion_site_symmetry_1
_geom_torsion_site_symmetry_2
_geom_torsion_site_symmetry_3
_geom_torsion_site_symmetry_4
_geom_torsion_publ_flag
C6 O1 C2 O3 -12.3(9) . . . . yes
O1 C2 O3 C4 19.3(17) . . . . yes
C2 O3 C4 C5 -12.5(18) . . . . yes
O3 C4 C5 C6 -2.8(12) . . . . yes
C4 C5 C6 O1 9.7(7) . . . . yes
C5 C6 O1 C2 -1.7(4) . . . . yes
C6 O1 C2 O35 -10.2(16) . . . . ?
O1 C2 O35 C45 -2(4) . . . . ?
C2 O35 C45 C55 2(4) . . . . ?
O35 C45 C55 C6 9(2) . . . . ?
C45 C55 C6 O1 -21.7(11) . . . . ?
C55 C6 O1 C2 23.0(6) . . . . ?
C6 O1 C2 C21 107.0(2) . . . . ?
C6 O1 C2 C30 -126.6(2) . . . . ?
O35 C2 O3 C4 -5(24) . . . . ?
C21 C2 O3 C4 -99.6(13) . . . . ?
C30 C2 O3 C4 131.6(13) . . . . ?
C2 O3 C4 O4 169.9(10) . . . . yes
O4 C4 C5 C6 174.6(6) . . . . ?
O4 C4 C5 C51 -4.2(10) . . . . ?
O3 C4 C5 C51 178.4(9) . . . . yes
C6 C5 C51 O51 103.0(5) . . . . ?
C4 C5 C51 O51 -78.2(6) . . . . yes
C6 C5 C51 O52 -80.6(5) . . . . ?
C4 C5 C51 O52 98.2(5) . . . . ?
O51 C51 O52 C52 -1.8(6) . . . . ?
C5 C51 O52 C52 -178.1(3) . . . . ?
O3 C2 O35 C45 154(28) . . . . ?
C21 C2 O35 C45 -119(3) . . . . ?
C30 C2 O35 C45 110(3) . . . . ?
C2 O35 C45 O45 -178(2) . . . . ?
O45 C45 C55 C6 -169.8(14) . . . . ?
O45 C45 C55 C56 10(2) . . . . ?
O35 C45 C55 C56 -171(2) . . . . ?
C6 C55 C56 O56 -72.8(12) . . . . ?
C45 C55 C56 O56 107.9(12) . . . . ?
C6 C55 C56 O57 104.6(9) . . . . ?
C45 C55 C56 O57 -74.7(11) . . . . ?
O56 C56 O57 C57 3.1(15) . . . . ?
C55 C56 O57 C57 -174.3(10) . . . . ?
C56 C55 C6 O1 159.1(5) . . . . ?
C45 C55 C6 C5 66.9(11) . . . . ?
C56 C55 C6 C5 -112.3(13) . . . . ?
C45 C55 C6 C61 -178.2(9) . . . . ?
C56 C55 C6 C61 2.6(10) . . . . ?
C2 O1 C6 C61 -177.8(2) . . . . ?
C4 C5 C6 C55 -94.2(10) . . . . ?
C51 C5 C6 C55 84.5(9) . . . . ?
C51 C5 C6 O1 -171.6(3) . . . . ?
C4 C5 C6 C61 -175.1(5) . . . . ?
C51 C5 C6 C61 3.6(7) . . . . ?
O3 C2 C21 C23 -177.9(4) . . . . ?
O35 C2 C21 C23 177.0(7) . . . . ?
O1 C2 C21 C23 58.5(3) . . . . ?
C30 C2 C21 C23 -57.1(3) . . . . ?
O3 C2 C21 C24 -55.4(4) . . . . ?
O35 C2 C21 C24 -60.5(7) . . . . ?
O1 C2 C21 C24 -179.0(2) . . . . ?
C30 C2 C21 C24 65.5(3) . . . . ?
O3 C2 C21 C22 62.6(4) . . . . ?
O35 C2 C21 C22 57.5(7) . . . . ?
O1 C2 C21 C22 -61.0(3) . . . . ?
C30 C2 C21 C22 -176.5(2) . . . . ?
C55 C6 C61 C63 -177.0(5) . . . . ?
O1 C6 C61 C63 24.3(3) . . . . ?
C5 C6 C61 C63 -151.2(4) . . . . ?
C55 C6 C61 C64 63.4(5) . . . . ?
O1 C6 C61 C64 -95.3(3) . . . . ?
C5 C6 C61 C64 89.2(4) . . . . ?
C55 C6 C61 C62 -57.1(6) . . . . ?
O1 C6 C61 C62 144.3(2) . . . . ?
C5 C6 C61 C62 -31.2(5) . . . . ?
C40 N10 C20 O20 -176.3(3) . . . . ?
C11 N10 C20 O20 -2.9(5) . . . . yes
C40 N10 C20 C30 2.91(19) . . . . ?
C11 N10 C20 C30 176.3(3) . . . . ?
C21 C2 C30 C31 -60.5(3) . . . . ?
C21 C2 C30 C20 84.0(3) . . . . ?
O1 C2 C30 C40 56.0(2) . . . . ?
O3 C2 C30 C40 -64.3(4) . . . . ?
C21 C2 C30 C40 174.0(2) . . . . yes
O35 C2 C30 C31 64.7(7) . . . . ?
O1 C2 C30 C31 -178.41(18) . . . . yes
O3 C2 C30 C31 61.2(5) . . . . yes
O35 C2 C30 C40 -60.8(8) . . . . ?
O35 C2 C30 C20 -150.7(7) . . . . ?
O1 C2 C30 C20 -33.9(2) . . . . yes
O3 C2 C30 C20 -154.2(4) . . . . yes
O20 C20 C30 C31 69.9(4) . . . . ?
N10 C20 C30 C31 -109.3(2) . . . . ?
O20 C20 C30 C2 -72.9(4) . . . . ?
N10 C20 C30 C2 108.0(2) . . . . ?
O20 C20 C30 C40 176.5(3) . . . . yes
N10 C20 C30 C40 -2.61(17) . . . . yes
C20 N10 C40 N40 173.9(2) . . . . ?
C11 N10 C40 N40 -0.1(4) . . . . yes
C20 N10 C40 C30 -2.89(19) . . . . ?
C11 N10 C40 C30 -176.9(2) . . . . ?
C31 C30 C40 N40 -53.8(4) . . . . ?
C2 C30 C40 N40 75.8(4) . . . . ?
C20 C30 C40 N40 -173.1(4) . . . . ?
C31 C30 C40 N10 121.91(19) . . . . ?
C2 C30 C40 N10 -108.6(2) . . . . ?
C20 C30 C40 N10 2.54(17) . . . . ?
C20 N10 C11 C13 26.9(4) . . . . ?
C40 N10 C11 C13 -161.6(2) . . . . ?
C20 N10 C11 C12 -98.3(3) . . . . ?
C40 N10 C11 C12 73.2(3) . . . . ?
C2 C30 C31 O31 -41.3(3) . . . . ?
C20 C30 C31 O31 177.1(2) . . . . ?
C40 C30 C31 O31 86.0(3) . . . . ?
C2 C30 C31 C32 143.4(2) . . . . ?
C20 C30 C31 C32 1.8(3) . . . . ?
C40 C30 C31 C32 -89.3(3) . . . . ?
O31 C31 C32 C33 -6.4(3) . . . . ?
C30 C31 C32 C33 168.7(2) . . . . ?
O31 C31 C32 C34 112.9(3) . . . . ?
C30 C31 C32 C34 -72.0(3) . . . . ?
O31 C31 C32 C35 -125.1(3) . . . . ?
C30 C31 C32 C35 50.0(3) . . . . ?
N10 C40 N40 C41 -176.0(2) . . . . yes
C30 C40 N40 C41 -1.4(5) . . . . ?
C40 N40 C41 C43 105.1(3) . . . . ?
C40 N40 C41 C42 -133.2(3) . . . . ?
